data_4335659
loop_
_publ_author_name
'Ting Hu'
'Thomas C. W. Mak'

_publ_section_title
;
 Silver(I) Multiple Salts Assembled with Phosphonate,
 Perfluorocarboxylate, and the Multinuclear Silver-Ethynediide
 Supramolecular Synthon
;
_journal_name_full 'Inorganic Chemistry'
_journal_page_first 9066
_journal_page_last 9076
_journal_paper_doi 10.1021/ic401259r
_journal_volume 52
_journal_year 2013
_chemical_formula_sum 'C35 H27 Ag12 F30 O24 P2'
_chemical_formula_weight 2757.95
_chemical_name_systematic
; 
 ? 
;
_space_group_IT_number 15
_symmetry_cell_setting monoclinic
_symmetry_space_group_name_Hall '-C 2yc'
_symmetry_space_group_name_H-M 'C 1 2/c 1'
_atom_sites_solution_hydrogens geom
_atom_sites_solution_primary direct
_atom_sites_solution_secondary difmap
_audit_creation_method SHELXL-97
_cell_angle_alpha 90.00
_cell_angle_beta 104.5080(10)
_cell_angle_gamma 90.00
_cell_formula_units_Z 8
_cell_length_a 25.1317(18)
_cell_length_b 18.1550(13)
_cell_length_c 28.2564(18)
_cell_measurement_reflns_used 62139
_cell_measurement_temperature 296(2)
_cell_measurement_theta_max 27.833
_cell_measurement_theta_min 2.188
_cell_volume 12481.3(15)
_computing_cell_refinement SAINT(Bruker,2001)
_computing_data_collection APEX2(Bruker,2003)
_computing_data_reduction APEX2(Bruker,2003)
_computing_structure_refinement 'SHELXL-97 (Sheldrick, 1997)'
_computing_structure_solution 'SHELXS-97 (Sheldrick, 1990)'
_diffrn_ambient_temperature 296(2)
_diffrn_measured_fraction_theta_full 0.992
_diffrn_measured_fraction_theta_max 0.992
_diffrn_radiation_monochromator graphite
_diffrn_radiation_source 'fine-focus sealed tube'
_diffrn_radiation_type MoK\a
_diffrn_radiation_wavelength 0.71073
_diffrn_reflns_av_R_equivalents 0.1220
_diffrn_reflns_av_sigmaI/netI 0.1298
_diffrn_reflns_limit_h_max 33
_diffrn_reflns_limit_h_min -32
_diffrn_reflns_limit_k_max 23
_diffrn_reflns_limit_k_min -23
_diffrn_reflns_limit_l_max 37
_diffrn_reflns_limit_l_min -30
_diffrn_reflns_number 56049
_diffrn_reflns_theta_full 27.99
_diffrn_reflns_theta_max 27.99
_diffrn_reflns_theta_min 1.88
_exptl_absorpt_coefficient_mu 3.890
_exptl_absorpt_correction_T_max 0.6525
_exptl_absorpt_correction_T_min 0.4816
_exptl_absorpt_correction_type multi-scan
_exptl_absorpt_process_details SADABS
_exptl_crystal_colour colorless
_exptl_crystal_density_diffrn 2.935
_exptl_crystal_description plate-like
_exptl_crystal_F_000 10344
_exptl_crystal_size_max 0.22
_exptl_crystal_size_mid 0.16
_exptl_crystal_size_min 0.12
_refine_diff_density_max 3.314
_refine_diff_density_min -1.840
_refine_diff_density_rms 0.444
_refine_ls_extinction_coef 0.00016(3)
_refine_ls_extinction_expression Fc^*^=kFc[1+0.001xFc^2^\l^3^/sin(2\q)]^-1/4^
_refine_ls_extinction_method SHELXL
_refine_ls_goodness_of_fit_ref 1.006
_refine_ls_hydrogen_treatment mixed
_refine_ls_matrix_type full
_refine_ls_number_parameters 949
_refine_ls_number_reflns 14952
_refine_ls_number_restraints 50
_refine_ls_restrained_S_all 1.010
_refine_ls_R_factor_all 0.1065
_refine_ls_R_factor_gt 0.0904
_refine_ls_shift/su_max 0.030
_refine_ls_shift/su_mean 0.002
_refine_ls_structure_factor_coef Fsqd
_refine_ls_weighting_details 'calc w=1/[\s^2^(Fo^2^)+(0.1538P)^2^+71.9956P] where P=(Fo^2^+2Fc^2^)/3'
_refine_ls_weighting_scheme calc
_refine_ls_wR_factor_gt 0.2271
_refine_ls_wR_factor_ref 0.2427
_reflns_number_gt 11793
_reflns_number_total 14952
_reflns_threshold_expression >2sigma(I)
_cod_data_source_file ic401259r_si_002_7.cif
_cod_data_source_block 7
_cod_database_code 4335659

loop_
_symmetry_equiv_pos_as_xyz
'x, y, z'
'-x, y, -z+1/2'
'x+1/2, y+1/2, z'
'-x+1/2, y+1/2, -z+1/2'
'-x, -y, -z'
'x, -y, z-1/2'
'-x+1/2, -y+1/2, -z'
'x+1/2, -y+1/2, z-1/2'

loop_
_atom_site_label
_atom_site_type_symbol
_atom_site_fract_x
_atom_site_fract_y
_atom_site_fract_z
_atom_site_U_iso_or_equiv
_atom_site_adp_type
_atom_site_occupancy
_atom_site_symmetry_multiplicity
_atom_site_calc_flag
_atom_site_refinement_flags
Ag1 Ag 0.31225(4) 0.49460(5) -0.07507(3) 0.0380(2) Uani 1 1 d .
Ag2 Ag 0.38761(3) 0.58098(4) -0.11659(3) 0.0258(2) Uani 1 1 d .
Ag3 Ag 0.41366(4) 0.70605(5) -0.05013(3) 0.0354(2) Uani 1 1 d .
Ag4 Ag 0.45699(3) 0.62561(5) 0.04237(3) 0.0293(2) Uani 1 1 d .
Ag5 Ag 0.37652(3) 0.51811(4) 0.05212(3) 0.0276(2) Uani 1 1 d .
Ag6 Ag 0.43261(3) 0.49483(4) -0.03481(3) 0.02341(19) Uani 1 1 d .
Ag7 Ag 0.36143(3) 0.72135(5) 0.03162(3) 0.0322(2) Uani 1 1 d .
Ag8 Ag 0.27909(4) 0.61479(5) 0.00526(8) 0.0284(5) Uani 0.905(8) 1 d P
Ag9 Ag 0.42264(9) 0.27794(12) 0.21155(8) 0.0333(4) Uani 0.50 1 d P
Ag10 Ag 0.52420(3) 0.30432(4) 0.16956(3) 0.0253(2) Uani 1 1 d .
Ag11 Ag 0.44607(3) 0.41900(4) 0.16351(2) 0.0273(2) Uani 1 1 d .
Ag12 Ag 0.57050(3) 0.44135(4) 0.24026(3) 0.0272(2) Uani 1 1 d .
Ag8' Ag 0.2737(5) 0.6189(7) -0.0259(11) 0.047(6) Uani 0.095(8) 1 d P
Ag9' Ag 0.44755(14) 0.25048(16) 0.22386(8) 0.0523(7) Uani 0.50 1 d P
C1 C 0.3712(4) 0.5811(6) -0.0418(4) 0.026(2) Uani 1 1 d .
C2 C 0.3647(5) 0.6200(6) -0.0078(4) 0.027(2) Uani 1 1 d .
C3 C 0.4924(4) 0.3626(5) 0.2274(3) 0.0227(19) Uani 1 1 d .
C4 C 0.4232(4) 0.3048(6) 0.0350(3) 0.0234(19) Uani 1 1 d .
H4A H 0.3908 0.3248 0.0124 0.028 Uiso 1 1 calc R
H4B H 0.4401 0.2699 0.0172 0.028 Uiso 1 1 calc R
C5 C 0.4065(4) 0.2659(5) 0.0753(3) 0.0218(19) Uani 1 1 d .
C6 C 0.3629(5) 0.2909(7) 0.0929(4) 0.035(2) Uani 1 1 d .
H6 H 0.3443 0.3333 0.0796 0.042 Uiso 1 1 calc R
C7 C 0.3466(5) 0.2538(7) 0.1300(4) 0.036(3) Uani 1 1 d .
H7 H 0.3167 0.2714 0.1405 0.043 Uiso 1 1 calc R
C8 C 0.3733(5) 0.1929(6) 0.1513(4) 0.035(3) Uani 1 1 d .
H8 H 0.3621 0.1688 0.1762 0.042 Uiso 1 1 calc R
C9 C 0.4179(5) 0.1671(7) 0.1352(4) 0.037(3) Uani 1 1 d .
H9 H 0.4370 0.1256 0.1497 0.045 Uiso 1 1 calc R
C10 C 0.4341(5) 0.2026(6) 0.0978(4) 0.031(2) Uani 1 1 d .
H10 H 0.4637 0.1844 0.0873 0.037 Uiso 1 1 calc R
C11 C 0.5914(5) 0.6313(6) 0.1740(4) 0.032(2) Uani 1 1 d .
H11A H 0.5747 0.6787 0.1637 0.039 Uiso 1 1 calc R
H11B H 0.5995 0.6289 0.2094 0.039 Uiso 1 1 calc R
C12 C 0.6432(5) 0.6239(6) 0.1579(4) 0.038(3) Uani 1 1 d .
C13 C 0.6476(6) 0.6568(7) 0.1142(5) 0.039(3) Uani 1 1 d .
H13 H 0.6189 0.6852 0.0960 0.046 Uiso 1 1 calc R
C14 C 0.6944(6) 0.6468(7) 0.0986(5) 0.044(3) Uani 1 1 d .
H14 H 0.6974 0.6705 0.0703 0.053 Uiso 1 1 calc R
C15 C 0.7378(5) 0.6024(8) 0.1235(4) 0.042(3) Uani 1 1 d .
H15 H 0.7692 0.5958 0.1121 0.050 Uiso 1 1 calc R
C16 C 0.7320(6) 0.5686(10) 0.1660(6) 0.058(4) Uani 1 1 d .
H16 H 0.7602 0.5388 0.1836 0.070 Uiso 1 1 calc R
C17 C 0.6854(5) 0.5782(9) 0.1827(5) 0.048(3) Uani 1 1 d .
H17 H 0.6822 0.5539 0.2108 0.058 Uiso 1 1 calc R
C18 C 0.3343(6) 0.6845(8) -0.2037(6) 0.049(3) Uani 1 1 d .
C19 C 0.2866(6) 0.7216(9) -0.2388(5) 0.047(3) Uani 1 1 d .
C20 C 0.2492(8) 0.6741(12) -0.2693(6) 0.069(5) Uani 1 1 d .
C21 C 0.3971(6) 0.7156(9) 0.1377(5) 0.054(4) Uani 1 1 d D
C22 C 0.4259(8) 0.7436(10) 0.1879(6) 0.086(6) Uani 1 1 d D
C23 C 0.3998(9) 0.8072(14) 0.2055(8) 0.118(10) Uani 1 1 d DU
C24 C 0.4747(5) 0.8034(7) 0.0484(5) 0.043(3) Uani 1 1 d D
C25 C 0.5191(6) 0.8579(9) 0.0778(7) 0.099(8) Uani 1 1 d DU
C26 C 0.5243(9) 0.9179(12) 0.0440(9) 0.117(8) Uani 1 1 d DU
C27 C 0.2545(5) 0.4487(6) 0.0127(4) 0.031(2) Uani 1 1 d .
C28 C 0.2125(6) 0.3844(7) 0.0023(4) 0.042(3) Uani 1 1 d .
C29 C 0.1913(5) 0.3606(7) 0.0440(4) 0.036(3) Uani 1 1 d .
C30 C 0.3501(5) 0.5215(6) 0.1708(4) 0.029(2) Uani 1 1 d .
C31 C 0.3041(5) 0.5806(8) 0.1556(4) 0.041(3) Uani 1 1 d .
C32 C 0.2466(6) 0.5541(10) 0.1602(5) 0.054(4) Uani 1 1 d .
C33 C 0.4331(5) 0.1462(7) 0.2993(5) 0.041(3) Uani 1 1 d .
C34 C 0.4218(10) 0.0666(10) 0.3116(8) 0.080(6) Uani 1 1 d .
C35 C 0.4003(11) 0.0140(9) 0.2723(9) 0.121(10) Uani 1 1 d DU
F1 F 0.3044(4) 0.7726(5) -0.2674(4) 0.068(3) Uani 1 1 d .
F2 F 0.2575(4) 0.7633(6) -0.2129(4) 0.071(3) Uani 1 1 d .
F3 F 0.2758(6) 0.6357(8) -0.2996(5) 0.108(5) Uani 1 1 d .
F4 F 0.2323(5) 0.6201(8) -0.2451(5) 0.105(4) Uani 1 1 d .
F5 F 0.2082(7) 0.7067(10) -0.3007(6) 0.142(7) Uani 1 1 d .
F6 F 0.4349(6) 0.6891(6) 0.2212(3) 0.086(4) Uani 1 1 d D
F7 F 0.4777(9) 0.7742(17) 0.1904(10) 0.221(13) Uani 1 1 d D
F8 F 0.3510(7) 0.7836(13) 0.2053(6) 0.154(8) Uani 1 1 d DU
F9 F 0.4292(11) 0.8211(11) 0.2514(6) 0.28(2) Uani 1 1 d D
F10 F 0.409(2) 0.8667(10) 0.1792(7) 0.40(4) Uani 1 1 d D
F11 F 0.5713(5) 0.8340(9) 0.0994(7) 0.136(6) Uani 1 1 d D
F12 F 0.5088(7) 0.8890(10) 0.1196(7) 0.157(9) Uani 1 1 d D
F13 F 0.5429(5) 0.8834(8) 0.0109(6) 0.117(6) Uani 1 1 d DU
F14 F 0.4778(4) 0.9457(8) 0.0308(7) 0.145(8) Uani 1 1 d D
F15 F 0.5618(6) 0.9683(9) 0.0651(6) 0.129(5) Uani 1 1 d DU
F16 F 0.1702(5) 0.4022(6) -0.0352(3) 0.081(4) Uani 1 1 d .
F17 F 0.2358(5) 0.3248(5) -0.0131(4) 0.076(3) Uani 1 1 d .
F18 F 0.2335(4) 0.3448(6) 0.0817(3) 0.069(3) Uani 1 1 d .
F19 F 0.1629(4) 0.4142(5) 0.0587(4) 0.063(2) Uani 1 1 d .
F20 F 0.1594(4) 0.3023(5) 0.0335(4) 0.059(2) Uani 1 1 d .
F21 F 0.3163(4) 0.6426(5) 0.1834(3) 0.062(3) Uani 1 1 d .
F22 F 0.2981(4) 0.6004(5) 0.1085(3) 0.052(2) Uani 1 1 d .
F23 F 0.2092(4) 0.6024(8) 0.1394(4) 0.097(4) Uani 1 1 d .
F24 F 0.2361(5) 0.4918(7) 0.1351(4) 0.085(3) Uani 1 1 d .
F25 F 0.2459(4) 0.5457(8) 0.2056(3) 0.082(3) Uani 1 1 d .
F26 F 0.4766(6) 0.0316(7) 0.3311(9) 0.174(10) Uani 1 1 d .
F27 F 0.3950(6) 0.0610(6) 0.3453(5) 0.089(4) Uani 1 1 d .
F28 F 0.4291(8) 0.0056(9) 0.2406(7) 0.159(9) Uani 1 1 d D
F29 F 0.3518(6) 0.0483(13) 0.2520(7) 0.188(10) Uani 1 1 d DU
F30 F 0.3892(7) -0.0495(7) 0.2898(7) 0.151(8) Uani 1 1 d D
O1 O 0.3288(5) 0.6699(6) -0.1631(4) 0.055(3) Uani 1 1 d .
O2 O 0.3749(4) 0.6736(6) -0.2208(4) 0.051(2) Uani 1 1 d .
O3 O 0.4222(5) 0.6615(8) 0.1260(4) 0.078(4) Uani 1 1 d .
O4 O 0.3587(4) 0.7524(6) 0.1107(3) 0.054(3) Uani 1 1 d .
O5 O 0.4946(5) 0.7455(6) 0.0401(6) 0.073(4) Uani 1 1 d .
O6 O 0.4251(4) 0.8183(5) 0.0487(4) 0.046(2) Uani 1 1 d .
O7 O 0.3014(3) 0.4372(5) 0.0101(3) 0.0377(19) Uani 1 1 d .
O8 O 0.2350(4) 0.5093(5) 0.0227(4) 0.048(2) Uani 1 1 d .
O9 O 0.3683(3) 0.4950(5) 0.1392(3) 0.0339(18) Uani 1 1 d .
O10 O 0.3630(4) 0.5132(5) 0.2158(3) 0.042(2) Uani 1 1 d .
O11 O 0.4413(6) 0.1594(8) 0.2591(4) 0.075(4) Uani 1 1 d .
O12 O 0.4392(4) 0.1892(5) 0.3355(3) 0.0381(19) Uani 1 1 d .
O13 O 0.4856(3) 0.4152(4) 0.0134(2) 0.0181(13) Uani 1 1 d .
O14 O 0.4417(3) 0.4313(4) 0.0843(2) 0.0195(13) Uani 1 1 d .
O15 O 0.5223(3) 0.3436(3) 0.0919(2) 0.0187(13) Uani 1 1 d .
O16 O 0.5282(3) 0.5687(4) 0.0935(2) 0.0269(15) Uani 1 1 d .
O17 O 0.4940(3) 0.5643(5) 0.1710(3) 0.0317(16) Uani 1 1 d .
H17A H 0.5005 0.5947 0.1932 0.047 Uiso 1 1 calc R
O18 O 0.5716(3) 0.4861(4) 0.1652(2) 0.0263(15) Uani 1 1 d .
O1W O 0.2296(4) 0.5762(6) -0.0812(4) 0.058(3) Uani 1 1 d .
O2W O 0.2108(3) 0.6936(4) 0.0208(3) 0.0310(16) Uani 1 1 d .
O3W O 0.4198(6) 0.8203(6) -0.0737(4) 0.065(3) Uani 1 1 d .
O4W O 0.3595(4) 0.9158(5) 0.9698(4) 0.046(2) Uani 1 1 d .
O5W O 0.1218(5) 0.5577(8) 0.9219(6) 0.085(4) Uani 1 1 d .
O6W O 0.2471(4) 0.7805(5) 0.1048(3) 0.048(2) Uani 1 1 d .
P1 P 0.47068(9) 0.37813(12) 0.05760(7) 0.0147(4) Uani 1 1 d .
P2 P 0.54475(11) 0.55886(14) 0.14787(8) 0.0217(5) Uani 1 1 d .

loop_
_atom_site_aniso_label
_atom_site_aniso_U_11
_atom_site_aniso_U_22
_atom_site_aniso_U_33
_atom_site_aniso_U_23
_atom_site_aniso_U_13
_atom_site_aniso_U_12
Ag1 0.0317(5) 0.0403(5) 0.0438(5) -0.0137(4) 0.0127(4) -0.0156(4)
Ag2 0.0306(4) 0.0291(4) 0.0190(3) 0.0035(3) 0.0087(3) 0.0011(3)
Ag3 0.0429(5) 0.0238(4) 0.0486(5) 0.0040(3) 0.0283(4) 0.0007(3)
Ag4 0.0247(4) 0.0324(4) 0.0292(4) -0.0019(3) 0.0037(3) 0.0045(3)
Ag5 0.0295(4) 0.0285(4) 0.0245(4) 0.0080(3) 0.0061(3) 0.0070(3)
Ag6 0.0221(4) 0.0222(4) 0.0263(4) 0.0044(3) 0.0066(3) 0.0052(3)
Ag7 0.0251(4) 0.0301(4) 0.0431(5) -0.0125(3) 0.0117(3) -0.0017(3)
Ag8 0.0214(5) 0.0245(5) 0.0412(11) 0.0016(4) 0.0117(4) -0.0016(3)
Ag9 0.0367(10) 0.0308(11) 0.0343(10) -0.0093(8) 0.0125(8) -0.0162(8)
Ag10 0.0294(4) 0.0302(4) 0.0183(3) 0.0000(3) 0.0097(3) 0.0088(3)
Ag11 0.0356(4) 0.0326(4) 0.0147(3) 0.0056(3) 0.0083(3) 0.0147(3)
Ag12 0.0357(4) 0.0308(4) 0.0171(3) 0.0001(3) 0.0102(3) -0.0126(3)
Ag8' 0.034(5) 0.037(6) 0.073(17) -0.026(7) 0.021(6) -0.006(4)
Ag9' 0.0808(19) 0.0480(15) 0.0319(11) -0.0109(10) 0.0211(12) -0.0399(14)
C1 0.025(5) 0.028(5) 0.027(5) -0.005(4) 0.008(4) 0.004(4)
C2 0.035(5) 0.021(5) 0.027(5) -0.001(4) 0.012(4) 0.005(4)
C3 0.028(5) 0.020(5) 0.020(4) 0.001(3) 0.006(3) 0.000(4)
C4 0.025(5) 0.027(5) 0.017(4) -0.001(3) 0.003(3) -0.006(4)
C5 0.026(5) 0.026(5) 0.013(4) 0.001(3) 0.005(3) -0.013(4)
C6 0.034(6) 0.039(6) 0.032(6) 0.001(4) 0.010(4) -0.006(5)
C7 0.031(6) 0.044(7) 0.035(6) -0.003(5) 0.013(4) -0.011(5)
C8 0.046(6) 0.032(6) 0.028(5) -0.002(4) 0.011(5) -0.026(5)
C9 0.050(7) 0.030(6) 0.032(6) 0.007(4) 0.009(5) -0.007(5)
C10 0.030(5) 0.029(6) 0.039(6) -0.002(4) 0.020(4) -0.008(4)
C11 0.051(7) 0.024(5) 0.027(5) -0.007(4) 0.019(5) -0.008(5)
C12 0.055(7) 0.032(6) 0.024(5) -0.005(4) 0.006(5) -0.027(5)
C13 0.051(7) 0.031(6) 0.041(6) 0.002(5) 0.026(5) -0.004(5)
C14 0.064(9) 0.032(6) 0.047(7) -0.010(5) 0.034(6) -0.025(6)
C15 0.038(6) 0.054(8) 0.036(6) -0.017(5) 0.013(5) -0.022(6)
C16 0.035(7) 0.080(11) 0.052(8) 0.009(7) -0.004(6) -0.020(7)
C17 0.032(6) 0.074(10) 0.037(6) 0.003(6) 0.004(5) -0.018(6)
C18 0.037(7) 0.040(7) 0.062(9) 0.017(6) -0.003(6) 0.011(5)
C19 0.046(7) 0.061(9) 0.039(6) 0.018(6) 0.019(6) 0.022(6)
C20 0.075(12) 0.082(13) 0.050(9) 0.011(9) 0.015(8) -0.001(10)
C21 0.042(7) 0.076(11) 0.046(7) 0.023(7) 0.015(6) 0.012(7)
C22 0.107(17) 0.077(14) 0.062(11) -0.001(9) 0.002(11) -0.013(12)
C23 0.108(15) 0.15(2) 0.098(17) -0.073(17) 0.042(15) 0.006(15)
C24 0.041(7) 0.031(6) 0.060(8) -0.005(5) 0.016(6) -0.014(5)
C25 0.050(10) 0.050(10) 0.21(3) -0.050(11) 0.056(14) -0.002(8)
C26 0.105(19) 0.096(16) 0.16(2) -0.053(13) 0.058(17) -0.032(15)
C27 0.034(6) 0.023(5) 0.035(6) -0.003(4) 0.010(4) 0.000(4)
C28 0.062(8) 0.032(6) 0.031(6) -0.006(5) 0.007(5) -0.011(6)
C29 0.026(5) 0.034(6) 0.044(6) 0.000(5) 0.002(5) -0.002(4)
C30 0.034(5) 0.023(5) 0.028(5) 0.007(4) 0.006(4) 0.012(4)
C31 0.035(6) 0.055(8) 0.035(6) -0.007(5) 0.013(5) 0.016(6)
C32 0.035(7) 0.079(11) 0.048(8) 0.007(7) 0.012(6) 0.017(7)
C33 0.036(6) 0.036(7) 0.050(7) -0.009(5) 0.007(5) -0.013(5)
C34 0.111(16) 0.049(10) 0.101(15) -0.036(10) 0.063(13) -0.037(10)
C35 0.18(2) 0.033(10) 0.16(3) -0.040(13) 0.047(18) 0.015(13)
F1 0.078(7) 0.060(6) 0.077(6) 0.021(5) 0.038(5) 0.014(5)
F2 0.072(6) 0.090(7) 0.063(5) 0.018(5) 0.038(5) 0.050(6)
F3 0.118(11) 0.105(10) 0.089(9) -0.037(8) 0.005(8) 0.003(8)
F4 0.078(8) 0.113(11) 0.117(10) -0.006(8) 0.008(7) -0.037(7)
F5 0.100(11) 0.160(15) 0.127(12) 0.031(11) -0.046(9) 0.025(10)
F6 0.137(11) 0.085(8) 0.035(4) 0.018(4) 0.021(5) 0.023(7)
F7 0.134(19) 0.25(3) 0.25(3) 0.07(2) -0.012(18) -0.022(19)
F8 0.132(13) 0.24(2) 0.102(11) -0.077(13) 0.049(10) -0.048(14)
F9 0.51(5) 0.163(19) 0.092(12) -0.059(12) -0.08(2) 0.20(3)
F10 0.95(10) 0.057(10) 0.111(15) -0.020(10) -0.01(3) -0.01(3)
F11 0.081(9) 0.129(13) 0.191(17) -0.012(12) 0.018(10) -0.056(9)
F12 0.123(12) 0.154(15) 0.228(19) -0.134(15) 0.109(13) -0.090(11)
F13 0.068(7) 0.119(11) 0.176(14) -0.080(10) 0.051(8) -0.033(7)
F14 0.042(6) 0.090(10) 0.30(2) -0.039(12) 0.044(10) -0.025(6)
F15 0.114(8) 0.110(8) 0.167(10) -0.029(7) 0.040(7) -0.047(7)
F16 0.092(7) 0.066(6) 0.060(5) 0.022(5) -0.028(5) -0.044(6)
F17 0.100(8) 0.036(5) 0.113(8) -0.035(5) 0.068(7) -0.026(5)
F18 0.060(5) 0.085(7) 0.056(5) 0.030(5) 0.002(4) 0.000(5)
F19 0.049(5) 0.058(5) 0.094(7) -0.014(5) 0.042(5) -0.011(4)
F20 0.052(5) 0.042(5) 0.081(6) 0.003(4) 0.012(4) -0.020(4)
F21 0.079(6) 0.054(5) 0.052(5) -0.006(4) 0.014(4) 0.037(5)
F22 0.058(5) 0.052(5) 0.042(4) 0.015(3) 0.008(3) 0.028(4)
F23 0.058(6) 0.143(11) 0.080(7) 0.012(7) -0.002(5) 0.056(7)
F24 0.075(7) 0.085(8) 0.083(7) -0.022(6) -0.003(6) -0.015(6)
F25 0.053(6) 0.149(11) 0.050(5) 0.020(6) 0.026(4) 0.028(6)
F26 0.081(9) 0.061(8) 0.32(2) 0.087(12) -0.065(12) -0.005(7)
F27 0.123(10) 0.044(6) 0.113(9) -0.009(5) 0.054(8) -0.030(6)
F28 0.137(14) 0.134(14) 0.22(2) -0.128(15) 0.081(14) -0.031(11)
F29 0.071(9) 0.30(3) 0.156(16) 0.005(17) -0.047(10) -0.053(12)
F30 0.148(14) 0.057(8) 0.26(2) -0.069(11) 0.064(14) -0.043(9)
O1 0.062(6) 0.049(6) 0.051(6) 0.017(4) 0.009(5) 0.011(5)
O2 0.040(5) 0.050(6) 0.062(6) 0.002(4) 0.013(4) 0.016(4)
O3 0.081(8) 0.114(11) 0.045(6) 0.014(6) 0.025(6) 0.058(8)
O4 0.057(6) 0.070(7) 0.037(5) -0.003(4) 0.019(4) 0.018(5)
O5 0.063(7) 0.031(5) 0.145(12) -0.024(6) 0.066(7) -0.008(5)
O6 0.042(5) 0.032(5) 0.069(6) -0.007(4) 0.020(4) -0.002(4)
O7 0.033(4) 0.031(4) 0.045(5) -0.006(3) 0.004(3) 0.000(3)
O8 0.042(5) 0.036(5) 0.075(7) -0.010(4) 0.030(5) -0.007(4)
O9 0.032(4) 0.048(5) 0.023(3) -0.003(3) 0.010(3) 0.023(3)
O10 0.045(5) 0.063(6) 0.019(3) 0.003(3) 0.011(3) 0.034(4)
O11 0.097(9) 0.094(9) 0.029(5) -0.013(5) 0.007(5) 0.038(8)
O12 0.056(5) 0.036(5) 0.023(4) -0.002(3) 0.012(3) -0.020(4)
O13 0.022(3) 0.021(3) 0.012(3) 0.004(2) 0.007(2) 0.005(2)
O14 0.025(3) 0.025(3) 0.010(3) 0.001(2) 0.008(2) 0.009(3)
O15 0.020(3) 0.015(3) 0.019(3) -0.001(2) 0.003(2) 0.007(2)
O16 0.032(4) 0.031(4) 0.018(3) 0.002(3) 0.007(3) 0.008(3)
O17 0.037(4) 0.039(5) 0.024(4) 0.002(3) 0.018(3) 0.003(3)
O18 0.036(4) 0.027(4) 0.016(3) 0.004(3) 0.007(3) 0.000(3)
O1W 0.048(6) 0.059(7) 0.068(7) 0.011(5) 0.013(5) 0.004(5)
O2W 0.030(4) 0.019(4) 0.044(4) 0.004(3) 0.009(3) 0.007(3)
O3W 0.111(10) 0.042(6) 0.059(6) 0.016(5) 0.055(7) 0.026(6)
O4W 0.043(5) 0.029(5) 0.070(6) 0.004(4) 0.021(4) 0.002(4)
O5W 0.047(7) 0.070(9) 0.139(13) -0.017(8) 0.026(7) -0.006(6)
O6W 0.060(6) 0.031(5) 0.049(5) 0.005(4) 0.005(4) 0.012(4)
P1 0.0159(10) 0.0180(11) 0.0105(9) 0.0017(7) 0.0040(7) 0.0019(8)
P2 0.0302(13) 0.0223(12) 0.0145(10) 0.0002(8) 0.0089(9) 0.0000(10)

loop_
_atom_type_symbol
_atom_type_description
_atom_type_scat_dispersion_real
_atom_type_scat_dispersion_imag
_atom_type_scat_source
C C 0.0033 0.0016 'International Tables Vol C Tables 4.2.6.8 and 6.1.1.4'
H H 0.0000 0.0000 'International Tables Vol C Tables 4.2.6.8 and 6.1.1.4'
O O 0.0106 0.0060 'International Tables Vol C Tables 4.2.6.8 and 6.1.1.4'
F F 0.0171 0.0103 'International Tables Vol C Tables 4.2.6.8 and 6.1.1.4'
P P 0.1023 0.0942 'International Tables Vol C Tables 4.2.6.8 and 6.1.1.4'
Ag Ag -0.8971 1.1015 'International Tables Vol C Tables 4.2.6.8 and 6.1.1.4'

loop_
_geom_angle_atom_site_label_1
_geom_angle_atom_site_label_2
_geom_angle_atom_site_label_3
_geom_angle
_geom_angle_site_symmetry_1
_geom_angle_site_symmetry_3
C1 Ag1 C15 166.7(4) . 5_665
C1 Ag1 O1W 93.7(4) . .
C15 Ag1 O1W 95.0(4) 5_665 .
C1 Ag1 C14 142.4(4) . 5_665
C15 Ag1 C14 31.7(5) 5_665 5_665
O1W Ag1 C14 123.6(4) . 5_665
C1 Ag1 Ag2 49.8(3) . .
C15 Ag1 Ag2 117.9(3) 5_665 .
O1W Ag1 Ag2 105.2(3) . .
C14 Ag1 Ag2 115.2(3) 5_665 .
C1 Ag1 Ag8' 61.1(3) . .
C15 Ag1 Ag8' 130.4(4) 5_665 .
O1W Ag1 Ag8' 38.5(5) . .
C14 Ag1 Ag8' 148.9(4) 5_665 .
Ag2 Ag1 Ag8' 95.8(4) . .
C1 Ag1 Ag6 47.1(3) . .
C15 Ag1 Ag6 124.4(4) 5_665 .
O1W Ag1 Ag6 140.6(3) . .
C14 Ag1 Ag6 95.3(3) 5_665 .
Ag2 Ag1 Ag6 56.59(3) . .
Ag8' Ag1 Ag6 104.1(3) . .
C1 Ag2 O18 141.9(3) . 5_665
C1 Ag2 O1 106.6(4) . .
O18 Ag2 O1 110.3(3) 5_665 .
C1 Ag2 O15 95.7(3) . 5_665
O18 Ag2 O15 87.1(2) 5_665 5_665
O1 Ag2 O15 99.9(3) . 5_665
C1 Ag2 Ag6 49.7(3) . .
O18 Ag2 Ag6 92.88(17) 5_665 .
O1 Ag2 Ag6 156.3(3) . .
O15 Ag2 Ag6 85.83(13) 5_665 .
C1 Ag2 Ag3 57.2(3) . .
O18 Ag2 Ag3 138.36(19) 5_665 .
O1 Ag2 Ag3 80.4(3) . .
O15 Ag2 Ag3 51.22(14) 5_665 .
Ag6 Ag2 Ag3 85.64(3) . .
C1 Ag2 Ag1 48.3(3) . .
O18 Ag2 Ag1 113.11(19) 5_665 .
O1 Ag2 Ag1 102.3(3) . .
O15 Ag2 Ag1 141.91(14) 5_665 .
Ag6 Ag2 Ag1 62.27(3) . .
Ag3 Ag2 Ag1 102.88(3) . .
O3W Ag3 O15 95.6(3) . 5_665
O3W Ag3 C2 145.6(4) . .
O15 Ag3 C2 118.5(3) 5_665 .
O3W Ag3 C1 159.0(4) . .
O15 Ag3 C1 93.4(3) 5_665 .
C2 Ag3 C1 28.5(3) . .
O3W Ag3 Ag2 124.2(3) . .
O15 Ag3 Ag2 57.34(15) 5_665 .
C2 Ag3 Ag2 76.2(2) . .
C1 Ag3 Ag2 48.2(2) . .
O3W Ag3 Ag7 103.2(3) . .
O15 Ag3 Ag7 155.31(15) 5_665 .
C2 Ag3 Ag7 46.1(2) . .
C1 Ag3 Ag7 74.4(2) . .
Ag2 Ag3 Ag7 120.47(4) . .
O3W Ag3 Ag4 134.2(3) . .
O15 Ag3 Ag4 96.06(14) 5_665 .
C2 Ag3 Ag4 51.5(2) . .
C1 Ag3 Ag4 63.1(2) . .
Ag2 Ag3 Ag4 99.12(3) . .
Ag7 Ag3 Ag4 59.33(3) . .
O16 Ag4 O5 100.3(4) . .
O16 Ag4 C2 148.9(3) . .
O5 Ag4 C2 110.8(4) . .
O16 Ag4 O13 77.1(2) . 5_665
O5 Ag4 O13 87.6(3) . 5_665
C2 Ag4 O13 103.9(3) . 5_665
O16 Ag4 Ag5 95.3(2) . .
O5 Ag4 Ag5 156.6(3) . .
C2 Ag4 Ag5 55.1(3) . .
O13 Ag4 Ag5 112.97(15) 5_665 .
O16 Ag4 Ag7 147.36(18) . .
O5 Ag4 Ag7 77.0(3) . .
C2 Ag4 Ag7 46.8(2) . .
O13 Ag4 Ag7 134.47(14) 5_665 .
Ag5 Ag4 Ag7 80.44(3) . .
O16 Ag4 Ag3 148.49(19) . .
O5 Ag4 Ag3 65.5(4) . .
C2 Ag4 Ag3 53.9(3) . .
O13 Ag4 Ag3 74.44(14) 5_665 .
Ag5 Ag4 Ag3 107.97(3) . .
Ag7 Ag4 Ag3 60.14(3) . .
O16 Ag4 Ag6 94.76(19) . .
O5 Ag4 Ag6 132.4(3) . .
C2 Ag4 Ag6 64.6(2) . .
O13 Ag4 Ag6 52.31(15) 5_665 .
Ag5 Ag4 Ag6 62.54(3) . .
Ag7 Ag4 Ag6 111.19(3) . .
Ag3 Ag4 Ag6 78.30(3) . .
O14 Ag5 O7 99.7(3) . .
O14 Ag5 C2 137.5(3) . .
O7 Ag5 C2 99.8(3) . .
O14 Ag5 O9 74.2(2) . .
O7 Ag5 O9 97.5(3) . .
C2 Ag5 O9 139.2(3) . .
O14 Ag5 Ag4 93.13(18) . .
O7 Ag5 Ag4 146.7(2) . .
C2 Ag5 Ag4 52.6(3) . .
O9 Ag5 Ag4 115.6(2) . .
O14 Ag5 Ag8 171.88(18) . .
O7 Ag5 Ag8 72.3(2) . .
C2 Ag5 Ag8 47.4(3) . .
O9 Ag5 Ag8 105.32(16) . .
Ag4 Ag5 Ag8 94.34(3) . .
O14 Ag5 Ag6 78.58(16) . .
O7 Ag5 Ag6 89.0(2) . .
C2 Ag5 Ag6 64.4(2) . .
O9 Ag5 Ag6 152.66(16) . .
Ag4 Ag5 Ag6 63.47(3) . .
Ag8 Ag5 Ag6 101.95(4) . .
C1 Ag6 O13 146.9(3) . .
C1 Ag6 O16 133.1(3) . 5_665
O13 Ag6 O16 79.8(2) . 5_665
C1 Ag6 O13 94.1(3) . 5_665
O13 Ag6 O13 87.0(2) . 5_665
O16 Ag6 O13 91.4(2) 5_665 5_665
C1 Ag6 Ag2 52.3(3) . .
O13 Ag6 Ag2 160.55(17) . .
O16 Ag6 Ag2 81.37(16) 5_665 .
O13 Ag6 Ag2 88.45(13) 5_665 .
C1 Ag6 Ag1 48.0(3) . .
O13 Ag6 Ag1 129.96(18) . .
O16 Ag6 Ag1 106.77(17) 5_665 .
O13 Ag6 Ag1 140.49(14) 5_665 .
Ag2 Ag6 Ag1 61.14(3) . .
C1 Ag6 Ag5 61.8(3) . .
O13 Ag6 Ag5 85.66(17) . .
O16 Ag6 Ag5 159.24(18) 5_665 .
O13 Ag6 Ag5 102.64(14) 5_665 .
Ag2 Ag6 Ag5 113.79(3) . .
Ag1 Ag6 Ag5 71.66(3) . .
C1 Ag6 Ag4 62.2(3) . .
O13 Ag6 Ag4 94.77(17) . .
O16 Ag6 Ag4 141.64(19) 5_665 .
O13 Ag6 Ag4 50.22(14) 5_665 .
Ag2 Ag6 Ag4 96.79(3) . .
Ag1 Ag6 Ag4 105.55(3) . .
Ag5 Ag6 Ag4 53.98(3) . .
C2 Ag7 O4 135.7(4) . .
C2 Ag7 O6 129.2(4) . .
O4 Ag7 O6 78.6(4) . .
C2 Ag7 O2W 109.2(3) . 7_565
O4 Ag7 O2W 102.9(3) . 7_565
O6 Ag7 O2W 90.8(3) . 7_565
C2 Ag7 Ag8 52.8(3) . .
O4 Ag7 Ag8 103.1(3) . .
O6 Ag7 Ag8 174.7(3) . .
O2W Ag7 Ag8 83.87(18) 7_565 .
C2 Ag7 Ag4 53.9(3) . .
O4 Ag7 Ag4 105.4(3) . .
O6 Ag7 Ag4 85.6(2) . .
O2W Ag7 Ag4 150.10(19) 7_565 .
Ag8 Ag7 Ag4 98.66(4) . .
C2 Ag7 Ag3 55.5(3) . .
O4 Ag7 Ag3 154.8(3) . .
O6 Ag7 Ag3 79.4(3) . .
O2W Ag7 Ag3 89.62(19) 7_565 .
Ag8 Ag7 Ag3 99.88(5) . .
Ag4 Ag7 Ag3 60.53(3) . .
C2 Ag7 Ag8' 47.0(4) . .
O4 Ag7 Ag8' 118.2(6) . .
O6 Ag7 Ag8' 159.8(6) . .
O2W Ag7 Ag8' 75.2(4) 7_565 .
Ag8 Ag7 Ag8' 16.4(5) . .
Ag4 Ag7 Ag8' 99.2(2) . .
Ag3 Ag7 Ag8' 85.9(4) . .
Ag8' Ag8 C2 75.2(8) . .
Ag8' Ag8 O8 109.1(8) . .
C2 Ag8 O8 126.1(3) . .
Ag8' Ag8 O2W 101.6(8) . .
C2 Ag8 O2W 140.1(3) . .
O8 Ag8 O2W 93.0(3) . .
Ag8' Ag8 O1W 29.3(8) . .
C2 Ag8 O1W 96.4(4) . .
O8 Ag8 O1W 80.4(4) . .
O2W Ag8 O1W 98.2(3) . .
Ag8' Ag8 Ag7 97.4(7) . .
C2 Ag8 Ag7 49.2(3) . .
O8 Ag8 Ag7 150.9(3) . .
O2W Ag8 Ag7 93.19(19) . .
O1W Ag8 Ag7 126.7(3) . .
Ag8' Ag8 Ag5 113.7(8) . .
C2 Ag8 Ag5 53.3(3) . .
O8 Ag8 Ag5 78.8(3) . .
O2W Ag8 Ag5 144.6(2) . .
O1W Ag8 Ag5 114.0(3) . .
Ag7 Ag8 Ag5 79.72(4) . .
Ag9' Ag9 C3 81.8(3) . .
Ag9' Ag9 O11 38.9(4) . .
C3 Ag9 O11 116.0(4) . .
Ag9' Ag9 Ag11 119.9(3) . .
C3 Ag9 Ag11 45.1(2) . .
O11 Ag9 Ag11 158.8(3) . .
Ag9' Ag9 Ag10 68.8(2) . .
C3 Ag9 Ag10 46.3(3) . .
O11 Ag9 Ag10 105.9(3) . .
Ag11 Ag9 Ag10 55.09(4) . .
Ag9' Ag9 Ag12 115.4(3) . 2_655
C3 Ag9 Ag12 49.3(3) . 2_655
O11 Ag9 Ag12 125.0(2) . 2_655
Ag11 Ag9 Ag12 54.51(4) . 2_655
Ag10 Ag9 Ag12 93.26(6) . 2_655
Ag9' Ag9 Ag10 65.3(2) . 2_655
C3 Ag9 Ag10 67.1(2) . 2_655
O11 Ag9 Ag10 67.1(2) . 2_655
Ag11 Ag9 Ag10 104.91(6) . 2_655
Ag10 Ag9 Ag10 101.70(6) . 2_655
Ag12 Ag9 Ag10 58.63(4) 2_655 2_655
Ag9' Ag9 Ag9' 29.6(2) . 2_655
C3 Ag9 Ag9' 53.2(3) . 2_655
O11 Ag9 Ag9' 63.7(3) . 2_655
Ag11 Ag9 Ag9' 95.62(8) . 2_655
Ag10 Ag9 Ag9' 56.69(6) . 2_655
Ag12 Ag9 Ag9' 88.01(8) 2_655 2_655
Ag10 Ag9 Ag9' 51.78(5) 2_655 2_655
C3 Ag10 O12 133.7(3) . 2_655
C3 Ag10 O15 128.4(3) . .
O12 Ag10 O15 97.8(2) 2_655 .
C3 Ag10 Ag11 48.2(2) . .
O12 Ag10 Ag11 160.7(2) 2_655 .
O15 Ag10 Ag11 82.32(15) . .
C3 Ag10 Ag9' 51.3(3) . .
O12 Ag10 Ag9' 93.2(2) 2_655 .
O15 Ag10 Ag9' 138.46(17) . .
Ag11 Ag10 Ag9' 74.88(8) . .
C3 Ag10 Ag9' 58.4(2) . 2_655
O12 Ag10 Ag9' 76.96(19) 2_655 2_655
O15 Ag10 Ag9' 168.21(17) . 2_655
Ag11 Ag10 Ag9' 106.19(5) . 2_655
Ag9' Ag10 Ag9' 53.06(12) . 2_655
C3 Ag10 Ag9 47.3(3) . .
O12 Ag10 Ag9 105.3(2) 2_655 .
O15 Ag10 Ag9 126.14(16) . .
Ag11 Ag10 Ag9 60.94(5) . .
Ag9' Ag10 Ag9 14.96(6) . .
Ag9' Ag10 Ag9 65.65(10) 2_655 .
C3 Ag10 Ag12 47.7(3) . .
O12 Ag10 Ag12 130.7(2) 2_655 .
O15 Ag10 Ag12 105.72(16) . .
Ag11 Ag10 Ag12 66.89(3) . .
Ag9' Ag10 Ag12 96.68(5) . .
Ag9' Ag10 Ag12 71.28(7) 2_655 .
Ag9 Ag10 Ag12 94.93(4) . .
C3 Ag10 Ag9 57.4(2) . 2_655
O12 Ag10 Ag9 82.30(19) 2_655 2_655
O15 Ag10 Ag9 156.54(17) . 2_655
Ag11 Ag10 Ag9 105.28(4) . 2_655
Ag9' Ag10 Ag9 64.61(8) . 2_655
Ag9' Ag10 Ag9 13.80(6) 2_655 2_655
Ag9 Ag10 Ag9 75.68(7) . 2_655
Ag12 Ag10 Ag9 59.54(4) . 2_655
C3 Ag11 O14 140.6(3) . .
C3 Ag11 O9 139.6(3) . .
O14 Ag11 O9 79.6(2) . .
C3 Ag11 Ag10 51.5(3) . .
O14 Ag11 Ag10 89.60(16) . .
O9 Ag11 Ag10 163.87(19) . .
C3 Ag11 Ag12 56.6(3) . 2_655
O14 Ag11 Ag12 162.41(16) . 2_655
O9 Ag11 Ag12 83.50(18) . 2_655
Ag10 Ag11 Ag12 107.93(3) . 2_655
C3 Ag11 Ag9 49.0(3) . .
O14 Ag11 Ag9 124.80(18) . .
O9 Ag11 Ag9 112.8(2) . .
Ag10 Ag11 Ag9 63.98(5) . .
Ag12 Ag11 Ag9 66.75(5) 2_655 .
C3 Ag11 Ag12 45.0(3) . .
O14 Ag11 Ag12 116.17(18) . .
O9 Ag11 Ag12 133.7(2) . .
Ag10 Ag11 Ag12 62.01(3) . .
Ag12 Ag11 Ag12 72.81(3) 2_655 .
Ag9 Ag11 Ag12 93.84(5) . .
O10 Ag12 O18 97.3(3) 2_655 .
O10 Ag12 C3 155.2(3) 2_655 .
O18 Ag12 C3 105.9(3) . .
O10 Ag12 C3 126.2(3) 2_655 2_655
O18 Ag12 C3 135.2(3) . 2_655
C3 Ag12 C3 29.5(4) . 2_655
O10 Ag12 Ag11 79.8(2) 2_655 2_655
O18 Ag12 Ag11 165.35(19) . 2_655
C3 Ag12 Ag11 75.6(2) . 2_655
C3 Ag12 Ag11 46.5(2) 2_655 2_655
O10 Ag12 Ag10 154.0(3) 2_655 .
O18 Ag12 Ag10 77.57(18) . .
C3 Ag12 Ag10 44.4(2) . .
C3 Ag12 Ag10 67.5(2) 2_655 .
Ag11 Ag12 Ag10 111.20(3) 2_655 .
O10 Ag12 Ag9 110.2(2) 2_655 2_655
O18 Ag12 Ag9 134.73(19) . 2_655
C3 Ag12 Ag9 58.1(2) . 2_655
C3 Ag12 Ag9 44.6(2) 2_655 2_655
Ag11 Ag12 Ag9 58.74(4) 2_655 2_655
Ag10 Ag12 Ag9 61.83(5) . 2_655
O10 Ag12 Ag11 151.2(3) 2_655 .
O18 Ag12 Ag11 70.62(19) . .
C3 Ag12 Ag11 39.6(2) . .
C3 Ag12 Ag11 65.8(2) 2_655 .
Ag11 Ag12 Ag11 105.16(3) 2_655 .
Ag10 Ag12 Ag11 51.09(2) . .
Ag9 Ag12 Ag11 95.94(5) 2_655 .
Ag8 Ag8' O1W 137.6(14) . .
Ag8 Ag8' C2 82.8(11) . .
O1W Ag8' C2 124.4(10) . .
Ag8 Ag8' C1 103.3(11) . .
O1W Ag8' C1 97.5(8) . .
C2 Ag8' C1 27.0(4) . .
Ag8 Ag8' Ag1 115.5(12) . .
O1W Ag8' Ag1 58.4(5) . .
C2 Ag8' Ag1 70.8(4) . .
C1 Ag8' Ag1 45.8(3) . .
Ag8 Ag8' Ag7 66.2(7) . .
O1W Ag8' Ag7 156.2(13) . .
C2 Ag8' Ag7 45.5(4) . .
C1 Ag8' Ag7 71.0(3) . .
Ag1 Ag8' Ag7 116.3(4) . .
Ag9 Ag9' O11 126.0(5) . .
Ag9 Ag9' C3 78.0(3) . .
O11 Ag9' C3 145.2(4) . .
Ag9 Ag9' Ag9' 141.9(2) . 2_655
O11 Ag9' Ag9' 85.0(4) . 2_655
C3 Ag9' Ag9' 64.9(3) . 2_655
Ag9 Ag9' C3 91.6(3) . 2_655
O11 Ag9' C3 119.0(4) . 2_655
C3 Ag9' C3 27.3(4) . 2_655
Ag9' Ag9' C3 51.0(2) 2_655 2_655
Ag9 Ag9' Ag10 96.3(3) . .
O11 Ag9' Ag10 134.3(4) . .
C3 Ag9' Ag10 49.4(3) . .
Ag9' Ag9' Ag10 66.52(11) 2_655 .
C3 Ag9' Ag10 69.9(2) 2_655 .
Ag9 Ag9' Ag10 100.9(3) . 2_655
O11 Ag9' Ag10 78.4(3) . 2_655
C3 Ag9' Ag10 71.8(2) . 2_655
Ag9' Ag9' Ag10 60.41(8) 2_655 2_655
C3 Ag9' Ag10 45.4(2) 2_655 2_655
Ag10 Ag9' Ag10 112.82(8) . 2_655
Ag9 Ag9' Ag9 133.3(3) . 2_655
O11 Ag9' Ag9 92.3(4) . 2_655
C3 Ag9' Ag9 56.6(2) . 2_655
Ag9' Ag9' Ag9 8.55(6) 2_655 2_655
C3 Ag9' Ag9 42.8(2) 2_655 2_655
Ag10 Ag9' Ag9 63.61(7) . 2_655
Ag10 Ag9' Ag9 57.67(6) 2_655 2_655
C2 C1 Ag6 124.8(8) . .
C2 C1 Ag1 122.3(9) . .
Ag6 C1 Ag1 84.9(4) . .
C2 C1 Ag2 145.2(9) . .
Ag6 C1 Ag2 78.0(3) . .
Ag1 C1 Ag2 82.0(3) . .
C2 C1 Ag3 72.7(7) . .
Ag6 C1 Ag3 110.3(4) . .
Ag1 C1 Ag3 148.2(5) . .
Ag2 C1 Ag3 74.6(3) . .
C2 C1 Ag8' 54.6(8) . .
Ag6 C1 Ag8' 145.6(7) . .
Ag1 C1 Ag8' 73.1(4) . .
Ag2 C1 Ag8' 123.1(7) . .
Ag3 C1 Ag8' 102.1(5) . .
C1 C2 Ag7 156.3(9) . .
C1 C2 Ag8' 98.4(9) . .
Ag7 C2 Ag8' 87.5(5) . .
C1 C2 Ag8 114.6(8) . .
Ag7 C2 Ag8 78.0(3) . .
Ag8' C2 Ag8 22.0(7) . .
C1 C2 Ag4 100.8(8) . .
Ag7 C2 Ag4 79.4(3) . .
Ag8' C2 Ag4 157.9(9) . .
Ag8 C2 Ag4 136.1(5) . .
C1 C2 Ag3 78.8(7) . .
Ag7 C2 Ag3 78.4(3) . .
Ag8' C2 Ag3 120.2(8) . .
Ag8 C2 Ag3 135.2(5) . .
Ag4 C2 Ag3 74.6(3) . .
C1 C2 Ag5 95.1(7) . .
Ag7 C2 Ag5 107.3(4) . .
Ag8' C2 Ag5 95.3(8) . .
Ag8 C2 Ag5 79.3(3) . .
Ag4 C2 Ag5 72.3(3) . .
Ag3 C2 Ag5 144.5(5) . .
C3 C3 Ag11 146.0(7) 2_655 .
C3 C3 Ag10 132.4(9) 2_655 .
Ag11 C3 Ag10 80.2(3) . .
C3 C3 Ag9 103.0(8) 2_655 .
Ag11 C3 Ag9 85.9(3) . .
Ag10 C3 Ag9 86.4(3) . .
C3 C3 Ag9' 93.7(5) 2_655 .
Ag11 C3 Ag9' 103.1(4) . .
Ag10 C3 Ag9' 79.3(3) . .
Ag9 C3 Ag9' 20.19(12) . .
C3 C3 Ag12 79.2(7) 2_655 .
Ag11 C3 Ag12 95.4(4) . .
Ag10 C3 Ag12 87.9(4) . .
Ag9 C3 Ag12 173.9(5) . .
Ag9' C3 Ag12 155.2(5) . .
C3 C3 Ag12 71.3(7) 2_655 2_655
Ag11 C3 Ag12 76.8(3) . 2_655
Ag10 C3 Ag12 156.3(4) . 2_655
Ag9 C3 Ag12 86.1(3) . 2_655
Ag9' C3 Ag12 100.1(4) . 2_655
Ag12 C3 Ag12 100.1(4) . 2_655
C3 C3 Ag9' 59.0(4) 2_655 2_655
Ag11 C3 Ag9' 154.9(5) . 2_655
Ag10 C3 Ag9' 76.2(3) . 2_655
Ag9 C3 Ag9' 84.1(3) . 2_655
Ag9' C3 Ag9' 64.1(3) . 2_655
Ag12 C3 Ag9' 92.3(3) . 2_655
Ag12 C3 Ag9' 125.2(4) 2_655 2_655
C5 C4 P1 111.7(6) . .
C10 C5 C6 116.7(9) . .
C10 C5 C4 122.1(9) . .
C6 C5 C4 121.2(10) . .
C7 C6 C5 121.3(11) . .
C8 C7 C6 121.6(12) . .
C7 C8 C9 118.6(11) . .
C10 C9 C8 120.5(11) . .
C9 C10 C5 121.3(11) . .
C12 C11 P2 109.9(7) . .
C17 C12 C13 118.8(13) . .
C17 C12 C11 121.0(11) . .
C13 C12 C11 119.9(12) . .
C14 C13 C12 119.4(13) . .
C13 C14 C15 122.8(12) . .
C13 C14 Ag1 101.8(8) . 5_665
C15 C14 Ag1 63.8(7) . 5_665
C16 C15 C14 116.8(13) . .
C16 C15 Ag1 90.8(9) . 5_665
C14 C15 Ag1 84.5(7) . 5_665
C15 C16 C17 121.5(15) . .
C12 C17 C16 120.6(13) . .
O1 C18 O2 128.8(12) . .
O1 C18 C19 117.1(13) . .
O2 C18 C19 114.0(13) . .
F1 C19 F2 103.6(12) . .
F1 C19 C20 108.7(13) . .
F2 C19 C20 107.5(14) . .
F1 C19 C18 111.3(12) . .
F2 C19 C18 109.6(12) . .
C20 C19 C18 115.5(14) . .
F5 C20 F4 112.5(19) . .
F5 C20 C19 115.3(18) . .
F4 C20 C19 112.9(15) . .
F5 C20 F3 103.0(16) . .
F4 C20 F3 102.3(18) . .
C19 C20 F3 109.5(16) . .
O4 C21 O3 127.7(14) . .
O4 C21 C22 120.3(15) . .
O3 C21 C22 111.0(13) . .
F6 C22 F7 105.5(17) . .
F6 C22 C23 110.5(17) . .
F7 C22 C23 99(2) . .
F6 C22 C21 111.5(14) . .
F7 C22 C21 113.7(19) . .
C23 C22 C21 115.6(15) . .
F8 C23 F9 111(2) . .
F8 C23 F10 124(3) . .
F9 C23 F10 104.3(19) . .
F8 C23 C22 103.9(18) . .
F9 C23 C22 106.8(19) . .
F10 C23 C22 106(2) . .
O5 C24 O6 129.5(12) . .
O5 C24 C25 112.2(12) . .
O6 C24 C25 115.4(11) . .
F11 C25 F12 96.4(16) . .
F11 C25 C26 106.9(16) . .
F12 C25 C26 108.4(16) . .
F11 C25 C24 120.7(13) . .
F12 C25 C24 116.7(13) . .
C26 C25 C24 106.8(14) . .
F14 C26 F13 117(2) . .
F14 C26 F15 111.1(18) . .
F13 C26 F15 107.9(17) . .
F14 C26 C25 105.3(17) . .
F13 C26 C25 102.5(18) . .
F15 C26 C25 112(2) . .
O7 C27 O8 126.8(11) . .
O7 C27 C28 118.8(10) . .
O8 C27 C28 114.4(11) . .
F16 C28 F17 105.1(11) . .
F16 C28 C29 109.2(12) . .
F17 C28 C29 107.1(11) . .
F16 C28 C27 109.6(10) . .
F17 C28 C27 109.5(12) . .
C29 C28 C27 115.7(10) . .
F20 C29 F19 108.2(10) . .
F20 C29 F18 109.0(10) . .
F19 C29 F18 106.9(11) . .
F20 C29 C28 112.2(10) . .
F19 C29 C28 111.3(11) . .
F18 C29 C28 109.1(10) . .
O9 C30 O10 131.5(10) . .
O9 C30 C31 117.7(9) . .
O10 C30 C31 110.7(9) . .
F21 C31 F22 107.5(12) . .
F21 C31 C30 111.5(10) . .
F22 C31 C30 110.4(9) . .
F21 C31 C32 106.6(11) . .
F22 C31 C32 106.7(10) . .
C30 C31 C32 113.7(12) . .
F25 C32 F24 112.4(15) . .
F25 C32 F23 109.6(13) . .
F24 C32 F23 107.8(13) . .
F25 C32 C31 111.2(12) . .
F24 C32 C31 106.4(12) . .
F23 C32 C31 109.3(14) . .
O11 C33 O12 127.8(13) . .
O11 C33 C34 118.6(13) . .
O12 C33 C34 113.0(13) . .
F27 C34 C35 110.1(16) . .
F27 C34 F26 107(2) . .
C35 C34 F26 97.7(17) . .
F27 C34 C33 113.6(14) . .
C35 C34 C33 119.9(19) . .
F26 C34 C33 106.2(14) . .
F28 C35 F30 111.4(16) . .
F28 C35 F29 111(2) . .
F30 C35 F29 108(2) . .
F28 C35 C34 116(2) . .
F30 C35 C34 111(2) . .
F29 C35 C34 98.3(17) . .
C18 O1 Ag2 118.1(9) . .
C21 O4 Ag7 104.6(9) . .
C24 O5 Ag4 127.0(9) . .
C24 O6 Ag7 117.1(8) . .
C27 O7 Ag5 120.5(7) . .
C27 O8 Ag8 115.8(8) . .
C30 O9 Ag11 117.5(6) . .
C30 O9 Ag5 142.0(7) . .
Ag11 O9 Ag5 96.7(3) . .
C30 O10 Ag12 127.5(7) . 2_655
C33 O11 Ag9' 133.5(10) . .
C33 O11 Ag9 127.5(10) . .
Ag9' O11 Ag9 15.04(15) . .
C33 O12 Ag10 118.6(8) . 2_655
P1 O13 Ag6 123.9(4) . .
P1 O13 Ag4 132.5(4) . 5_665
Ag6 O13 Ag4 99.2(2) . 5_665
P1 O13 Ag6 115.3(3) . 5_665
Ag6 O13 Ag6 93.0(2) . 5_665
Ag4 O13 Ag6 77.47(19) 5_665 5_665
P1 O14 Ag11 121.8(3) . .
P1 O14 Ag5 128.6(3) . .
Ag11 O14 Ag5 108.6(3) . .
P1 O15 Ag10 122.6(4) . .
P1 O15 Ag3 114.0(3) . 5_665
Ag10 O15 Ag3 119.9(2) . 5_665
P1 O15 Ag2 119.7(3) . 5_665
Ag10 O15 Ag2 95.7(2) . 5_665
Ag3 O15 Ag2 71.44(18) 5_665 5_665
P2 O16 Ag4 133.2(4) . .
P2 O16 Ag6 126.1(4) . 5_665
Ag4 O16 Ag6 100.0(2) . 5_665
P2 O18 Ag2 120.5(4) . 5_665
P2 O18 Ag12 120.4(4) . .
Ag2 O18 Ag12 119.1(3) 5_665 .
Ag8' O1W Ag1 83.1(5) . .
Ag8' O1W Ag8 13.2(7) . .
Ag1 O1W Ag8 84.2(3) . .
Ag8 O2W Ag7 134.6(4) . 7_565
O14 P1 O15 112.2(3) . .
O14 P1 O13 111.6(4) . .
O15 P1 O13 110.4(4) . .
O14 P1 C4 106.8(5) . .
O15 P1 C4 107.5(4) . .
O13 P1 C4 108.1(4) . .
O16 P2 O18 115.1(4) . .
O16 P2 O17 111.9(4) . .
O18 P2 O17 105.2(4) . .
O16 P2 C11 108.6(5) . .
O18 P2 C11 108.4(5) . .
O17 P2 C11 107.3(5) . .

loop_
_geom_bond_atom_site_label_1
_geom_bond_atom_site_label_2
_geom_bond_distance
_geom_bond_site_symmetry_2
Ag1 C1 2.202(10) .
Ag1 C15 2.386(11) 5_665
Ag1 O1W 2.522(11) .
Ag1 C14 2.646(12) 5_665
Ag1 Ag2 2.9217(12) .
Ag1 Ag8' 2.940(12) .
Ag1 Ag6 2.9530(12) .
Ag2 C1 2.253(11) .
Ag2 O18 2.264(8) 5_665
Ag2 O1 2.354(9) .
Ag2 O15 2.588(6) 5_665
Ag2 Ag6 2.7850(10) .
Ag2 Ag3 2.9147(12) .
Ag3 O3W 2.195(10) .
Ag3 O15 2.397(6) 5_665
Ag3 C2 2.475(11) .
Ag3 C1 2.543(11) .
Ag3 Ag7 2.9421(12) .
Ag3 Ag4 2.9536(12) .
Ag4 O16 2.249(7) .
Ag4 O5 2.381(10) .
Ag4 C2 2.398(11) .
Ag4 O13 2.502(6) 5_665
Ag4 Ag5 2.8730(12) .
Ag4 Ag7 2.9181(11) .
Ag4 Ag6 3.1780(11) .
Ag5 O14 2.291(6) .
Ag5 O7 2.451(8) .
Ag5 C2 2.474(10) .
Ag5 O9 2.555(8) .
Ag5 Ag8 3.0338(12) .
Ag5 Ag6 3.1519(11) .
Ag6 C1 2.173(10) .
Ag6 O13 2.193(6) .
Ag6 O16 2.422(7) 5_665
Ag6 O13 2.576(7) 5_665
Ag7 C2 2.163(10) .
Ag7 O4 2.322(9) .
Ag7 O6 2.346(9) .
Ag7 O2W 2.555(7) 7_565
Ag7 Ag8 2.7941(13) .
Ag7 Ag8' 3.028(13) .
Ag8 Ag8' 0.86(3) .
Ag8 C2 2.274(11) .
Ag8 O8 2.327(9) .
Ag8 O2W 2.359(8) .
Ag8 O1W 2.547(12) .
Ag9 Ag9' 0.808(3) .
Ag9 C3 2.290(10) .
Ag9 O11 2.518(14) .
Ag9 Ag11 3.025(2) .
Ag9 Ag10 3.109(2) .
Ag9 Ag12 3.251(2) 2_655
Ag9 Ag10 3.324(2) 2_655
Ag9 Ag9' 3.353(5) 2_655
Ag10 C3 2.254(10) .
Ag10 O12 2.302(8) 2_655
Ag10 O15 2.297(6) .
Ag10 Ag11 2.8375(11) .
Ag10 Ag9' 2.916(3) .
Ag10 Ag9' 3.075(2) 2_655
Ag10 Ag12 3.2201(11) .
Ag10 Ag9 3.324(2) 2_655
Ag11 C3 2.147(9) .
Ag11 O14 2.224(6) .
Ag11 O9 2.350(7) .
Ag11 Ag12 2.8809(10) 2_655
Ag11 Ag12 3.3540(11) .
Ag12 O10 2.236(8) 2_655
Ag12 O18 2.277(7) .
Ag12 C3 2.382(10) .
Ag12 C3 2.471(10) 2_655
Ag12 Ag11 2.8809(10) 2_655
Ag12 Ag9 3.251(2) 2_655
Ag8' O1W 1.85(2) .
Ag8' C2 2.216(16) .
Ag8' C1 2.690(16) .
Ag9' O11 1.957(15) .
Ag9' C3 2.316(10) .
Ag9' Ag9' 2.680(7) 2_655
Ag9' C3 2.697(10) 2_655
Ag9' Ag10 3.075(2) 2_655
Ag9' Ag9 3.353(5) 2_655
C1 C2 1.235(14) .
C3 C3 1.239(19) 2_655
C3 Ag12 2.471(10) 2_655
C3 Ag9' 2.697(10) 2_655
C4 C5 1.488(13) .
C4 P1 1.795(9) .
C5 C10 1.408(15) .
C5 C6 1.387(16) .
C6 C7 1.393(16) .
C7 C8 1.354(18) .
C8 C9 1.394(19) .
C9 C10 1.383(16) .
C11 C12 1.489(18) .
C11 P2 1.794(11) .
C12 C17 1.39(2) .
C12 C13 1.399(16) .
C13 C14 1.368(19) .
C14 C15 1.40(2) .
C14 Ag1 2.646(12) 5_665
C15 C16 1.39(2) .
C15 Ag1 2.386(11) 5_665
C16 C17 1.38(2) .
C18 O1 1.219(18) .
C18 O2 1.249(18) .
C18 C19 1.511(16) .
C19 F1 1.375(17) .
C19 F2 1.382(16) .
C19 C20 1.40(2) .
C20 F5 1.32(2) .
C20 F4 1.33(2) .
C20 F3 1.40(2) .
C21 O4 1.262(17) .
C21 O3 1.26(2) .
C21 C22 1.508(19) .
C22 F6 1.345(18) .
C22 F7 1.40(2) .
C22 C23 1.48(2) .
C23 F8 1.30(2) .
C23 F9 1.35(2) .
C23 F10 1.37(2) .
C24 O5 1.211(17) .
C24 O6 1.278(16) .
C24 C25 1.564(17) .
C25 F11 1.371(16) .
C25 F12 1.390(17) .
C25 C26 1.48(2) .
C26 F14 1.24(2) .
C26 F13 1.31(2) .
C26 F15 1.34(2) .
C27 O7 1.218(14) .
C27 O8 1.265(14) .
C27 C28 1.552(16) .
C28 F16 1.339(15) .
C28 F17 1.353(17) .
C28 C29 1.475(18) .
C29 F20 1.316(14) .
C29 F19 1.335(15) .
C29 F18 1.332(14) .
C30 O9 1.203(13) .
C30 O10 1.238(13) .
C30 C31 1.556(15) .
C31 F21 1.362(16) .
C31 F22 1.351(15) .
C31 C32 1.56(2) .
C32 F25 1.294(17) .
C32 F24 1.33(2) .
C32 F23 1.313(17) .
C33 O11 1.229(18) .
C33 O12 1.265(15) .
C33 C34 1.53(2) .
C34 F27 1.30(2) .
C34 C35 1.46(3) .
C34 F26 1.49(3) .
C35 F28 1.29(2) .
C35 F30 1.31(2) .
C35 F29 1.36(2) .
O10 Ag12 2.236(7) 2_655
O12 Ag10 2.302(8) 2_655
O13 P1 1.544(6) .
O13 Ag4 2.502(6) 5_665
O13 Ag6 2.576(7) 5_665
O14 P1 1.519(7) .
O15 P1 1.544(6) .
O15 Ag3 2.397(6) 5_665
O15 Ag2 2.588(6) 5_665
O16 P2 1.500(7) .
O16 Ag6 2.422(7) 5_665
O17 P2 1.575(8) .
O18 P2 1.509(8) .
O18 Ag2 2.264(8) 5_665
O2W Ag7 2.555(7) 7_565
